data_7706682
loop_
_publ_author_name
'De, Avik'
'Bala, Sukhen'
'Saha, Sayan'
'Das, Krishna Sundar'
'Akhtar, Sohel'
'Adhikary, Amit'
'Ghosh, Arijit'
'Huang, Guo-Zhang'
'Chowdhuri, Srijita Paul'
'Das, Benu Brata'
'Tong, Ming-Liang'
'Mondal, Raju'

_publ_section_title
;
 Lanthanide clusters of phenanthroline containing a pyridine-pyrazole
 based ligand: magnetism and cell imaging.
;
_journal_issue 10
_journal_name_full 'Dalton transactions (Cambridge, England : 2003)'
_journal_page_first 3593
_journal_page_last 3609
_journal_paper_doi 10.1039/d0dt04122j
_journal_volume 50
_journal_year 2021
_chemical_formula_sum 'C70 H54 Eu3 N31 O21'
_chemical_formula_weight 2121.32
_space_group_crystal_system orthorhombic
_space_group_IT_number 43
_space_group_name_Hall 'F 2 -2d'
_space_group_name_H-M_alt 'F d d 2'
_atom_sites_solution_hydrogens geom
_audit_creation_method SHELXL-2016/6
_audit_update_record
;
2021-01-21 deposited with the CCDC.	2021-02-24 downloaded from the CCDC.
;
_cell_angle_alpha 90
_cell_angle_beta 90
_cell_angle_gamma 90
_cell_formula_units_Z 8
_cell_length_a 32.535(4)
_cell_length_b 35.366(4)
_cell_length_c 13.8372(17)
_cell_measurement_reflns_used 27571
_cell_measurement_temperature 120(2)
_cell_measurement_theta_max 34.241
_cell_measurement_theta_min 2.303
_cell_volume 15922(3)
_computing_cell_refinement 'Bruker APEX-3'
_computing_data_collection 'Bruker APEX-3'
_computing_data_reduction 'Bruker SHELXTL'
_computing_molecular_graphics 'Bruker SHELXTL'
_computing_publication_material 'Bruker SHELXTL'
_computing_structure_refinement 'SHELXL-2016/6 (Sheldrick, 2016)'
_computing_structure_solution 'SHELXT 2014/5 (Sheldrick, 2014)'
_diffrn_ambient_temperature 120(2)
_diffrn_detector_area_resol_mean 8
_diffrn_measured_fraction_theta_full 0.997
_diffrn_measured_fraction_theta_max 0.998
_diffrn_measurement_device_type 'Bruker APEX-2 CCD area detector'
_diffrn_measurement_method '/w scans'
_diffrn_radiation_type MoK\a
_diffrn_radiation_wavelength 0.71073
_diffrn_reflns_av_R_equivalents 0.0824
_diffrn_reflns_av_unetI/netI 0.0697
_diffrn_reflns_Laue_measured_fraction_full 0.997
_diffrn_reflns_Laue_measured_fraction_max 0.998
_diffrn_reflns_limit_h_max 43
_diffrn_reflns_limit_h_min -47
_diffrn_reflns_limit_k_max 46
_diffrn_reflns_limit_k_min -51
_diffrn_reflns_limit_l_max 20
_diffrn_reflns_limit_l_min -20
_diffrn_reflns_number 51745
_diffrn_reflns_point_group_measured_fraction_full 0.996
_diffrn_reflns_point_group_measured_fraction_max 0.994
_diffrn_reflns_theta_full 25.242
_diffrn_reflns_theta_max 30.996
_diffrn_reflns_theta_min 2.303
_diffrn_source 'fine-focus sealed tube'
_exptl_absorpt_coefficient_mu 2.428
_exptl_absorpt_correction_T_max 1.00000000
_exptl_absorpt_correction_T_min 0.79838251
_exptl_absorpt_correction_type multi-scan
_exptl_absorpt_process_details 'SADABS v.2.03 (Bruker, 2001), R(int)=0.1351 before correction'
_exptl_crystal_colour Yellow
_exptl_crystal_density_diffrn 1.770
_exptl_crystal_density_meas ?
_exptl_crystal_density_method 'not measured'
_exptl_crystal_description Cube
_exptl_crystal_F_000 8384
_exptl_crystal_size_max 0.28
_exptl_crystal_size_mid 0.26
_exptl_crystal_size_min 0.24
_refine_diff_density_max 2.046
_refine_diff_density_min -1.290
_refine_diff_density_rms 0.151
_refine_ls_abs_structure_details
;
 Flack x determined using 4767 quotients [(I+)-(I-)]/[(I+)+(I-)]
 (Parsons, Flack and Wagner, Acta Cryst. B69 (2013) 249-259).
;
_refine_ls_abs_structure_Flack 0.082(9)
_refine_ls_extinction_method none
_refine_ls_goodness_of_fit_ref 1.004
_refine_ls_hydrogen_treatment constr
_refine_ls_matrix_type full
_refine_ls_number_parameters 567
_refine_ls_number_reflns 12624
_refine_ls_number_restraints 1
_refine_ls_restrained_S_all 1.004
_refine_ls_R_factor_all 0.0567
_refine_ls_R_factor_gt 0.0426
_refine_ls_shift/su_max 0.007
_refine_ls_shift/su_mean 0.000
_refine_ls_structure_factor_coef Fsqd
_refine_ls_weighting_details 'w=1/[\s^2^(Fo^2^)+(0.0449P)^2^+110.4815P] where P=(Fo^2^+2Fc^2^)/3'
_refine_ls_weighting_scheme calc
_refine_ls_wR_factor_gt 0.0995
_refine_ls_wR_factor_ref 0.1104
_reflns_Friedel_coverage 0.919
_reflns_Friedel_fraction_full 0.994
_reflns_Friedel_fraction_max 0.989
_reflns_number_gt 10989
_reflns_number_total 12624
_reflns_threshold_expression 'I > 2\s(I)'
_cod_data_source_file d0dt04122j2.cif
_cod_data_source_block Phen-Eu
_cod_depositor_comments
;
The following automatic conversions were performed:

data item '_exptl_crystal_density_meas' value 'not measured' was
changed to '?' -- the value is perceived as not measured.

Automatic conversion script
Id: cif_fix_values 7556 2019-12-06 15:28:31Z antanas 

 Adding full bibliography for 7706680--7706682.cif.
;
_cod_database_code 7706682
_shelx_shelxl_version_number 2016/6
_shelx_space_group_comment
;
The symmetry employed for this shelxl refinement is uniquely defined
by the following loop, which should always be used as a source of
symmetry information in preference to the above space-group names.
They are only intended as comments.
;
_shelx_estimated_absorpt_t_min 0.5627
_shelx_estimated_absorpt_t_max 0.7048

loop_
_space_group_symop_operation_xyz
'x, y, z'
'-x, -y, z'
'x+1/4, -y+1/4, z+1/4'
'-x+1/4, y+1/4, z+1/4'
'x, y+1/2, z+1/2'
'-x, -y+1/2, z+1/2'
'x+1/4, -y+3/4, z+3/4'
'-x+1/4, y+3/4, z+3/4'
'x+1/2, y, z+1/2'
'-x+1/2, -y, z+1/2'
'x+3/4, -y+1/4, z+3/4'
'-x+3/4, y+1/4, z+3/4'
'x+1/2, y+1/2, z'
'-x+1/2, -y+1/2, z'
'x+3/4, -y+3/4, z+1/4'
'-x+3/4, y+3/4, z+1/4'

loop_
_atom_site_label
_atom_site_type_symbol
_atom_site_fract_x
_atom_site_fract_y
_atom_site_fract_z
_atom_site_U_iso_or_equiv
_atom_site_adp_type
_atom_site_occupancy
_atom_site_site_symmetry_order
_atom_site_calc_flag
_atom_site_refinement_flags_posn
_atom_site_refinement_flags_adp
_atom_site_refinement_flags_occupancy
_atom_site_disorder_assembly
_atom_site_disorder_group
Eu1 Eu 0.500000 0.500000 0.47301(3) 0.01804(9) Uani 1 2 d S T P . .
Eu2 Eu 0.52711(2) 0.38425(2) 0.46435(2) 0.02134(8) Uani 1 1 d . . . . .
O1 O 0.47480(13) 0.43328(13) 0.4836(4) 0.0258(11) Uani 1 1 d . . . . .
O2 O 0.54176(15) 0.44916(13) 0.4108(4) 0.0252(10) Uani 1 1 d . . . . .
N1 N 0.3217(2) 0.5553(2) 0.5613(7) 0.0426(18) Uani 1 1 d . . . . .
N2 N 0.39363(18) 0.51398(18) 0.5467(5) 0.0289(13) Uani 1 1 d . . . . .
H2A H 0.396729 0.537886 0.562774 0.035 Uiso 1 1 calc R U . . .
N3 N 0.42524(17) 0.49008(16) 0.5287(5) 0.0253(12) Uani 1 1 d . . . . .
N4 N 0.42020(17) 0.39137(16) 0.4829(6) 0.0317(15) Uani 1 1 d . . . . .
N5 N 0.45178(18) 0.36478(15) 0.4818(6) 0.0309(14) Uani 1 1 d . . . . .
N6 N 0.5099(2) 0.31285(16) 0.5060(5) 0.0278(12) Uani 1 1 d . . . . .
N7 N 0.58789(18) 0.33490(16) 0.4851(4) 0.0263(12) Uani 1 1 d . . . . .
N8 N 0.59913(19) 0.40060(18) 0.3994(5) 0.0280(13) Uani 1 1 d . . . . .
N9 N 0.60565(19) 0.43377(17) 0.3484(5) 0.0292(13) Uani 1 1 d . . . . .
N10 N 0.54340(18) 0.51539(17) 0.3187(5) 0.0252(12) Uani 1 1 d . . . . .
N11 N 0.5480(2) 0.54307(18) 0.2534(5) 0.0331(14) Uani 1 1 d . . . . .
H11A H 0.532517 0.563462 0.251233 0.040 Uiso 1 1 calc R U . . .
N12 N 0.5627(4) 0.5909(3) 0.1010(9) 0.080(4) Uani 1 1 d . . . . .
C1 C 0.2863(3) 0.5747(3) 0.5684(8) 0.047(2) Uani 1 1 d . . . . .
H1B H 0.287918 0.601295 0.576468 0.056 Uiso 1 1 calc R U . . .
C2 C 0.2476(3) 0.5585(3) 0.5649(8) 0.049(2) Uani 1 1 d . . . . .
H2B H 0.223619 0.573735 0.569010 0.059 Uiso 1 1 calc R U . . .
C3 C 0.2446(3) 0.5200(3) 0.5552(8) 0.0407(19) Uani 1 1 d . . . . .
H3A H 0.218511 0.507917 0.554624 0.049 Uiso 1 1 calc R U . . .
C4 C 0.2804(2) 0.4991(2) 0.5463(7) 0.0339(16) Uani 1 1 d . . . . .
H4B H 0.279231 0.472478 0.537131 0.041 Uiso 1 1 calc R U . . .
C5 C 0.3182(2) 0.5175(2) 0.5509(6) 0.0300(15) Uani 1 1 d . . . . .
C6 C 0.3567(2) 0.4968(2) 0.5371(6) 0.0275(14) Uani 1 1 d . . . . .
C7 C 0.3649(2) 0.4595(2) 0.5118(6) 0.0290(14) Uani 1 1 d . . . . .
H7A H 0.345587 0.439907 0.499968 0.035 Uiso 1 1 calc R U . . .
C8 C 0.4080(2) 0.4570(2) 0.5077(6) 0.0256(13) Uani 1 1 d . . . . .
C9 C 0.4363(2) 0.42535(18) 0.4884(5) 0.0259(14) Uani 1 1 d . . . . .
C10 C 0.4396(2) 0.3303(2) 0.4950(6) 0.0337(18) Uani 1 1 d . . . . .
H10A H 0.411241 0.324022 0.494235 0.040 Uiso 1 1 calc R U . . .
C11 C 0.4709(2) 0.3017(2) 0.5110(6) 0.0299(15) Uani 1 1 d . . . . .
C12 C 0.4596(3) 0.2644(2) 0.5379(7) 0.0372(18) Uani 1 1 d . . . . .
H12B H 0.431410 0.257560 0.542037 0.045 Uiso 1 1 calc R U . . .
C13 C 0.4896(3) 0.2384(2) 0.5578(7) 0.045(2) Uani 1 1 d . . . . .
H13A H 0.482639 0.213237 0.574851 0.054 Uiso 1 1 calc R U . . .
C14 C 0.5309(3) 0.2497(2) 0.5526(7) 0.0358(17) Uani 1 1 d . . . . .
C15 C 0.5642(4) 0.2236(3) 0.5713(9) 0.052(3) Uani 1 1 d . . . . .
H15A H 0.558318 0.198528 0.591498 0.063 Uiso 1 1 calc R U . . .
C16 C 0.6034(3) 0.2349(3) 0.5602(9) 0.051(2) Uani 1 1 d . . . . .
H16A H 0.625056 0.217428 0.571914 0.061 Uiso 1 1 calc R U . . .
C17 C 0.6133(3) 0.2729(2) 0.5310(6) 0.0383(19) Uani 1 1 d . . . . .
C18 C 0.6541(3) 0.2855(3) 0.5173(7) 0.042(2) Uani 1 1 d . . . . .
H18A H 0.676587 0.269227 0.530425 0.050 Uiso 1 1 calc R U . . .
C19 C 0.6607(2) 0.3218(2) 0.4846(6) 0.0359(17) Uani 1 1 d . . . . .
H19A H 0.687876 0.330661 0.473572 0.043 Uiso 1 1 calc R U . . .
C20 C 0.6268(2) 0.34557(19) 0.4677(6) 0.0286(13) Uani 1 1 d . . . . .
C21 C 0.5817(2) 0.2991(2) 0.5148(5) 0.0291(14) Uani 1 1 d . . . . .
C22 C 0.5391(2) 0.28683(19) 0.5247(5) 0.0271(14) Uani 1 1 d . . . . .
C23 C 0.6320(2) 0.3826(2) 0.4241(6) 0.0302(15) Uani 1 1 d . . . . .
H23A H 0.658505 0.393113 0.414045 0.036 Uiso 1 1 calc R U . . .
C24 C 0.5736(2) 0.45567(19) 0.3549(5) 0.0241(13) Uani 1 1 d . . . . .
C25 C 0.5724(2) 0.49001(19) 0.2972(5) 0.0250(13) Uani 1 1 d . . . . .
C26 C 0.5963(2) 0.50152(18) 0.2184(7) 0.0323(15) Uani 1 1 d . . . . .
H26A H 0.618919 0.488708 0.189915 0.039 Uiso 1 1 calc R U . . .
C27 C 0.5793(3) 0.5360(2) 0.1912(6) 0.0367(18) Uani 1 1 d . . . . .
C28 C 0.5899(3) 0.5623(2) 0.1123(8) 0.046(2) Uani 1 1 d . . . . .
C29 C 0.6237(3) 0.5579(3) 0.0557(7) 0.043(2) Uani 1 1 d . . . . .
H29A H 0.641127 0.536549 0.063497 0.051 Uiso 1 1 calc R U . . .
C30 C 0.6322(3) 0.5849(3) -0.0135(7) 0.048(2) Uani 1 1 d . . . . .
H30A H 0.656058 0.582895 -0.052616 0.058 Uiso 1 1 calc R U . . .
C31 C 0.6055(4) 0.6150(3) -0.0250(9) 0.061(3) Uani 1 1 d . . . . .
H31A H 0.610479 0.634000 -0.072035 0.074 Uiso 1 1 calc R U . . .
C32 C 0.5717(6) 0.6165(3) 0.0332(12) 0.091(6) Uani 1 1 d . . . . .
H32A H 0.553335 0.637130 0.024994 0.109 Uiso 1 1 calc R U . . .
O1S O 0.49366(19) 0.52982(18) 0.6383(4) 0.0366(13) Uani 1 1 d . . . . .
O2S O 0.500000 0.500000 0.7749(7) 0.050(3) Uani 1 2 d S T P . .
N1S N 0.500000 0.500000 0.6863(7) 0.032(2) Uani 1 2 d S T P . .
O1SA O 0.4989(4) 0.3924(2) 0.2965(6) 0.081(3) Uani 1 1 d . . . . .
O2SA O 0.5337(2) 0.34341(18) 0.3160(5) 0.0436(15) Uani 1 1 d . . . . .
O3SA O 0.5059(4) 0.3522(3) 0.1781(7) 0.093(4) Uani 1 1 d . . . . .
N1SA N 0.5126(3) 0.3624(2) 0.2597(6) 0.0421(19) Uani 1 1 d . . . . .
O1SB O 0.5534(3) 0.4083(2) 0.7505(5) 0.062(2) Uani 1 1 d . . . . .
O2SB O 0.56867(18) 0.41145(17) 0.5968(4) 0.0359(12) Uani 1 1 d . . . . .
O3SB O 0.5150(3) 0.37988(18) 0.6418(5) 0.0454(16) Uani 1 1 d . . . . .
N1SB N 0.5460(3) 0.4004(2) 0.6671(5) 0.0396(17) Uani 1 1 d . . . . .
O1SS O 0.4036(4) 0.2914(4) 0.3058(9) 0.094(3) Uani 1 1 d . . . . .
N1SS N 0.3549(8) 0.3363(6) 0.2684(16) 0.141(8) Uani 1 1 d . . . . .
C1SS C 0.3927(8) 0.3237(7) 0.2868(13) 0.113(7) Uani 1 1 d . . . . .
H1SA H 0.413996 0.342088 0.284881 0.135 Uiso 1 1 calc R U . . .
C2SS C 0.3453(11) 0.3761(8) 0.255(3) 0.210(17) Uani 1 1 d . . . . .
H2SA H 0.370743 0.390889 0.255330 0.252 Uiso 1 1 calc R U . . .
H2SB H 0.327496 0.384673 0.308092 0.252 Uiso 1 1 calc R U . . .
H2SC H 0.331033 0.379608 0.193466 0.252 Uiso 1 1 calc R U . . .
C3SS C 0.3177(9) 0.3046(11) 0.252(2) 0.24(2) Uani 1 1 d . . . . .
H3SA H 0.300857 0.311968 0.196481 0.282 Uiso 1 1 calc R U . . .
H3SB H 0.300437 0.303472 0.310074 0.282 Uiso 1 1 calc R U . . .
H3SC H 0.329914 0.279710 0.240191 0.282 Uiso 1 1 calc R U . . .

loop_
_atom_site_aniso_label
_atom_site_aniso_U_11
_atom_site_aniso_U_22
_atom_site_aniso_U_33
_atom_site_aniso_U_23
_atom_site_aniso_U_13
_atom_site_aniso_U_12
Eu1 0.01395(16) 0.01700(17) 0.0232(2) 0.000 0.000 0.00052(12)
Eu2 0.01902(13) 0.01796(13) 0.02703(15) 0.00160(13) 0.00254(13) 0.00121(10)
O1 0.0162(19) 0.022(2) 0.039(3) 0.005(2) 0.008(2) -0.0006(15)
O2 0.022(2) 0.021(2) 0.032(3) 0.006(2) 0.008(2) 0.0025(17)
N1 0.033(4) 0.029(3) 0.066(5) 0.003(3) 0.014(3) 0.005(3)
N2 0.022(3) 0.025(3) 0.040(3) 0.001(3) 0.004(3) 0.000(2)
N3 0.017(2) 0.023(3) 0.035(3) -0.001(2) 0.003(2) 0.0025(19)
N4 0.018(2) 0.024(3) 0.053(5) 0.001(3) 0.007(3) 0.0009(19)
N5 0.021(3) 0.023(3) 0.048(4) -0.003(3) 0.010(3) -0.0047(18)
N6 0.030(3) 0.020(3) 0.034(3) 0.002(2) 0.009(2) -0.003(2)
N7 0.027(3) 0.028(3) 0.024(3) 0.002(2) -0.001(2) 0.001(2)
N8 0.024(3) 0.024(3) 0.036(3) 0.005(3) 0.005(3) 0.005(2)
N9 0.026(3) 0.023(3) 0.039(3) 0.005(2) 0.010(3) 0.005(2)
N10 0.025(3) 0.023(3) 0.028(3) 0.007(2) 0.006(2) 0.003(2)
N11 0.037(3) 0.025(3) 0.037(3) 0.007(3) 0.011(3) 0.009(2)
N12 0.102(8) 0.048(5) 0.091(8) 0.044(5) 0.059(7) 0.039(5)
C1 0.042(5) 0.034(4) 0.064(6) 0.001(4) 0.017(5) 0.010(4)
C2 0.034(5) 0.051(6) 0.063(6) 0.005(5) 0.012(4) 0.017(4)
C3 0.025(4) 0.047(5) 0.051(5) 0.006(4) 0.007(4) 0.004(3)
C4 0.027(4) 0.035(4) 0.040(4) 0.002(3) 0.005(3) 0.006(3)
C5 0.024(3) 0.029(3) 0.038(4) 0.003(3) 0.005(3) 0.007(3)
C6 0.020(3) 0.028(3) 0.035(4) 0.000(3) 0.009(3) 0.001(2)
C7 0.016(3) 0.029(3) 0.042(4) -0.001(3) 0.001(3) -0.006(2)
C8 0.018(3) 0.027(3) 0.032(3) 0.000(3) 0.003(3) -0.003(2)
C9 0.020(3) 0.021(3) 0.037(4) -0.004(3) 0.008(3) -0.003(2)
C10 0.024(3) 0.024(3) 0.053(5) -0.009(3) 0.011(3) -0.004(2)
C11 0.035(4) 0.020(3) 0.035(4) -0.001(3) 0.013(3) 0.000(3)
C12 0.045(5) 0.026(4) 0.041(4) 0.002(3) 0.011(4) -0.009(3)
C13 0.060(6) 0.025(4) 0.049(5) 0.012(4) 0.016(4) -0.004(4)
C14 0.048(5) 0.024(3) 0.035(4) 0.007(3) 0.002(4) 0.005(3)
C15 0.062(6) 0.030(4) 0.064(7) 0.015(4) -0.009(5) 0.006(4)
C16 0.050(6) 0.034(5) 0.068(7) 0.013(5) -0.009(5) 0.015(4)
C17 0.048(5) 0.031(4) 0.036(4) 0.006(3) -0.001(4) 0.014(3)
C18 0.042(5) 0.036(4) 0.048(5) 0.005(4) -0.006(4) 0.019(4)
C19 0.030(4) 0.037(4) 0.040(5) 0.006(3) -0.001(3) 0.013(3)
C20 0.025(3) 0.029(3) 0.031(3) -0.001(3) 0.002(3) 0.007(2)
C21 0.038(4) 0.026(3) 0.024(3) 0.004(3) 0.000(3) 0.008(3)
C22 0.035(4) 0.021(3) 0.026(3) 0.005(3) 0.003(3) 0.004(3)
C23 0.026(3) 0.032(4) 0.033(4) 0.000(3) 0.000(3) 0.005(3)
C24 0.022(3) 0.022(3) 0.029(3) 0.004(3) 0.007(3) 0.000(2)
C25 0.021(3) 0.024(3) 0.030(3) 0.005(3) 0.004(3) 0.002(2)
C26 0.036(4) 0.025(3) 0.036(4) 0.002(4) 0.016(3) 0.005(2)
C27 0.041(4) 0.027(3) 0.041(5) 0.008(3) 0.016(3) 0.008(3)
C28 0.058(6) 0.031(4) 0.048(5) 0.012(4) 0.027(4) 0.010(4)
C29 0.050(5) 0.041(5) 0.037(4) 0.005(4) 0.021(4) 0.000(4)
C30 0.051(5) 0.048(5) 0.044(5) 0.000(4) 0.022(4) -0.011(4)
C31 0.092(8) 0.039(4) 0.053(6) 0.021(5) 0.028(7) 0.002(5)
C32 0.131(13) 0.047(6) 0.096(11) 0.040(7) 0.067(10) 0.039(7)
O1S 0.040(3) 0.039(3) 0.031(3) -0.006(2) -0.001(2) 0.001(2)
O2S 0.052(6) 0.075(7) 0.024(4) 0.000 0.000 -0.022(5)
N1S 0.026(4) 0.044(5) 0.025(4) 0.000 0.000 -0.010(4)
O1SA 0.133(9) 0.062(5) 0.046(4) -0.028(4) -0.041(5) 0.070(5)
O2SA 0.061(4) 0.035(3) 0.034(3) -0.004(3) -0.004(3) 0.020(3)
O3SA 0.140(10) 0.087(7) 0.050(5) -0.036(5) -0.044(5) 0.065(7)
N1SA 0.057(5) 0.034(4) 0.036(4) -0.007(3) -0.012(3) 0.019(3)
O1SB 0.093(6) 0.065(5) 0.027(3) -0.003(3) -0.016(4) 0.019(4)
O2SB 0.036(3) 0.039(3) 0.033(3) -0.001(2) -0.004(2) 0.001(2)
O3SB 0.064(5) 0.035(3) 0.036(3) 0.006(3) 0.009(3) -0.009(3)
N1SB 0.055(5) 0.032(4) 0.032(3) 0.004(3) -0.006(3) 0.007(3)
O1SS 0.102(8) 0.094(8) 0.085(8) 0.010(7) 0.021(6) -0.028(7)
N1SS 0.146(18) 0.154(18) 0.123(15) 0.066(13) 0.032(13) 0.032(15)
C1SS 0.16(2) 0.108(15) 0.068(10) 0.015(11) -0.023(12) -0.041(15)
C2SS 0.24(4) 0.16(2) 0.24(4) 0.10(3) 0.02(3) 0.05(3)
C3SS 0.13(2) 0.39(6) 0.18(3) 0.16(4) -0.01(2) -0.06(3)

loop_
_atom_type_symbol
_atom_type_description
_atom_type_scat_dispersion_real
_atom_type_scat_dispersion_imag
_atom_type_scat_source
C C 0.0033 0.0016 'International Tables Vol C Tables 4.2.6.8 and 6.1.1.4'
H H 0.0000 0.0000 'International Tables Vol C Tables 4.2.6.8 and 6.1.1.4'
Eu Eu -0.1578 3.6682 'International Tables Vol C Tables 4.2.6.8 and 6.1.1.4'
N N 0.0061 0.0033 'International Tables Vol C Tables 4.2.6.8 and 6.1.1.4'
O O 0.0106 0.0060 'International Tables Vol C Tables 4.2.6.8 and 6.1.1.4'

loop_
_geom_angle_atom_site_label_1
_geom_angle_atom_site_label_2
_geom_angle_atom_site_label_3
_geom_angle
_geom_angle_site_symmetry_1
_geom_angle_site_symmetry_3
_geom_angle_publ_flag
O2 Eu1 O2 138.2(3) . 2_665 ?
O2 Eu1 O1 60.18(15) . . ?
O2 Eu1 O1 122.63(16) 2_665 . ?
O2 Eu1 O1 122.63(16) . 2_665 ?
O2 Eu1 O1 60.18(15) 2_665 2_665 ?
O1 Eu1 O1 173.3(3) . 2_665 ?
O2 Eu1 O1S 88.04(19) . 2_665 ?
O2 Eu1 O1S 132.85(19) 2_665 2_665 ?
O1 Eu1 O1S 65.16(19) . 2_665 ?
O1 Eu1 O1S 108.3(2) 2_665 2_665 ?
O2 Eu1 O1S 132.85(19) . . ?
O2 Eu1 O1S 88.05(19) 2_665 . ?
O1 Eu1 O1S 108.3(2) . . ?
O1 Eu1 O1S 65.16(19) 2_665 . ?
O1S Eu1 O1S 50.3(3) 2_665 . ?
O2 Eu1 N3 71.12(18) . 2_665 ?
O2 Eu1 N3 122.49(17) 2_665 2_665 ?
O1 Eu1 N3 114.85(17) . 2_665 ?
O1 Eu1 N3 62.91(16) 2_665 2_665 ?
O1S Eu1 N3 73.1(2) 2_665 2_665 ?
O1S Eu1 N3 75.5(2) . 2_665 ?
O2 Eu1 N3 122.49(17) . . ?
O2 Eu1 N3 71.12(18) 2_665 . ?
O1 Eu1 N3 62.91(16) . . ?
O1 Eu1 N3 114.85(17) 2_665 . ?
O1S Eu1 N3 75.5(2) 2_665 . ?
O1S Eu1 N3 73.1(2) . . ?
N3 Eu1 N3 145.2(3) 2_665 . ?
O2 Eu1 N10 81.82(18) . 2_665 ?
O2 Eu1 N10 63.89(17) 2_665 2_665 ?
O1 Eu1 N10 71.04(19) . 2_665 ?
O1 Eu1 N10 114.88(18) 2_665 2_665 ?
O1S Eu1 N10 134.1(2) 2_665 2_665 ?
O1S Eu1 N10 141.4(2) . 2_665 ?
N3 Eu1 N10 141.4(2) 2_665 2_665 ?
N3 Eu1 N10 72.9(2) . 2_665 ?
O2 Eu1 N10 63.89(17) . . ?
O2 Eu1 N10 81.82(18) 2_665 . ?
O1 Eu1 N10 114.88(18) . . ?
O1 Eu1 N10 71.04(19) 2_665 . ?
O1S Eu1 N10 141.4(2) 2_665 . ?
O1S Eu1 N10 134.1(2) . . ?
N3 Eu1 N10 72.9(2) 2_665 . ?
N3 Eu1 N10 141.4(2) . . ?
N10 Eu1 N10 70.6(3) 2_665 . ?
O2 Eu1 Eu2 146.79(11) . 2_665 ?
O2 Eu1 Eu2 31.01(11) 2_665 2_665 ?
O1 Eu1 Eu2 148.66(10) . 2_665 ?
O1 Eu1 Eu2 31.70(10) 2_665 2_665 ?
O1S Eu1 Eu2 116.81(14) 2_665 2_665 ?
O1S Eu1 Eu2 66.47(14) . 2_665 ?
N3 Eu1 Eu2 94.26(13) 2_665 2_665 ?
N3 Eu1 Eu2 86.72(13) . 2_665 ?
N10 Eu1 Eu2 93.80(13) 2_665 2_665 ?
N10 Eu1 Eu2 83.51(13) . 2_665 ?
N1S Eu1 Eu2 91.640(7) . 2_665 ?
O1 Eu2 O2 60.37(15) . . ?
O1 Eu2 O2SB 91.37(19) . . ?
O2 Eu2 O2SB 75.77(19) . . ?
O1 Eu2 O3SB 80.0(2) . . ?
O2 Eu2 O3SB 112.68(19) . . ?
O2SB Eu2 O3SB 51.7(2) . . ?
O1 Eu2 O1SA 76.4(2) . . ?
O2 Eu2 O1SA 71.6(3) . . ?
O2SB Eu2 O1SA 147.1(3) . . ?
O3SB Eu2 O1SA 149.3(3) . . ?
O1 Eu2 O2SA 123.69(19) . . ?
O2 Eu2 O2SA 105.9(2) . . ?
O2SB Eu2 O2SA 141.3(2) . . ?
O3SB Eu2 O2SA 141.3(2) . . ?
O1SA Eu2 O2SA 49.0(2) . . ?
O1 Eu2 N5 60.88(16) . . ?
O2 Eu2 N5 117.75(17) . . ?
O2SB Eu2 N5 124.0(2) . . ?
O3SB Eu2 N5 74.9(3) . . ?
O1SA Eu2 N5 76.6(3) . . ?
O2SA Eu2 N5 90.2(2) . . ?
O1 Eu2 N8 120.82(17) . . ?
O2 Eu2 N8 60.59(17) . . ?
O2SB Eu2 N8 71.0(2) . . ?
O3SB Eu2 N8 120.1(2) . . ?
O1SA Eu2 N8 89.1(3) . . ?
O2SA Eu2 N8 76.5(2) . . ?
N5 Eu2 N8 164.9(2) . . ?
O1 Eu2 N6 120.32(18) . . ?
O2 Eu2 N6 174.9(2) . . ?
O2SB Eu2 N6 109.0(2) . . ?
O3SB Eu2 N6 72.1(2) . . ?
O1SA Eu2 N6 103.5(3) . . ?
O2SA Eu2 N6 69.4(2) . . ?
N5 Eu2 N6 61.31(19) . . ?
N8 Eu2 N6 118.84(19) . . ?
O1 Eu2 N7 166.85(18) . . ?
O2 Eu2 N7 120.16(17) . . ?
O2SB Eu2 N7 76.59(19) . . ?
O3SB Eu2 N7 88.3(2) . . ?
O1SA Eu2 N7 116.6(2) . . ?
O2SA Eu2 N7 69.40(19) . . ?
N5 Eu2 N7 121.80(18) . . ?
N8 Eu2 N7 60.49(19) . . ?
N6 Eu2 N7 60.49(19) . . ?
C9 O1 Eu2 122.0(4) . . ?
C9 O1 Eu1 121.9(4) . . ?
Eu2 O1 Eu1 115.75(17) . . ?
C24 O2 Eu1 121.6(4) . . ?
C24 O2 Eu2 119.6(4) . . ?
Eu1 O2 Eu2 118.62(19) . . ?
C1 N1 C5 116.2(8) . . ?
C6 N2 N3 112.0(6) . . ?
C6 N2 H2A 124.0 . . ?
N3 N2 H2A 124.0 . . ?
C8 N3 N2 105.6(6) . . ?
C8 N3 Eu1 116.9(4) . . ?
N2 N3 Eu1 133.4(4) . . ?
C9 N4 N5 109.0(5) . . ?
C10 N5 N4 114.1(6) . . ?
C10 N5 Eu2 124.1(5) . . ?
N4 N5 Eu2 121.8(4) . . ?
C11 N6 C22 117.3(6) . . ?
C11 N6 Eu2 119.7(5) . . ?
C22 N6 Eu2 122.9(5) . . ?
C20 N7 C21 117.5(6) . . ?
C20 N7 Eu2 119.9(4) . . ?
C21 N7 Eu2 122.6(5) . . ?
C23 N8 N9 115.2(6) . . ?
C23 N8 Eu2 123.4(5) . . ?
N9 N8 Eu2 120.5(4) . . ?
C24 N9 N8 110.2(6) . . ?
C25 N10 N11 105.2(6) . . ?
C25 N10 Eu1 115.0(4) . . ?
N11 N10 Eu1 139.6(4) . . ?
N10 N11 C27 112.2(6) . . ?
N10 N11 H11A 123.9 . . ?
C27 N11 H11A 123.9 . . ?
C32 N12 C28 116.5(10) . . ?
N1 C1 C2 124.5(9) . . ?
N1 C1 H1B 117.8 . . ?
C2 C1 H1B 117.8 . . ?
C3 C2 C1 118.6(8) . . ?
C3 C2 H2B 120.7 . . ?
C1 C2 H2B 120.7 . . ?
C2 C3 C4 118.6(8) . . ?
C2 C3 H3A 120.7 . . ?
C4 C3 H3A 120.7 . . ?
C3 C4 C5 119.3(8) . . ?
C3 C4 H4B 120.3 . . ?
C5 C4 H4B 120.3 . . ?
N1 C5 C4 122.8(7) . . ?
N1 C5 C6 116.0(7) . . ?
C4 C5 C6 121.1(7) . . ?
N2 C6 C7 106.4(6) . . ?
N2 C6 C5 121.4(6) . . ?
C7 C6 C5 132.2(7) . . ?
C6 C7 C8 105.1(6) . . ?
C6 C7 H7A 127.5 . . ?
C8 C7 H7A 127.5 . . ?
N3 C8 C7 110.9(6) . . ?
N3 C8 C9 116.4(6) . . ?
C7 C8 C9 132.6(6) . . ?
O1 C9 N4 125.8(6) . . ?
O1 C9 C8 116.9(6) . . ?
N4 C9 C8 117.2(6) . . ?
N5 C10 C11 117.7(7) . . ?
N5 C10 H10A 121.2 . . ?
C11 C10 H10A 121.2 . . ?
N6 C11 C12 122.5(7) . . ?
N6 C11 C10 116.9(6) . . ?
C12 C11 C10 120.5(7) . . ?
C13 C12 C11 119.4(8) . . ?
C13 C12 H12B 120.3 . . ?
C11 C12 H12B 120.3 . . ?
C12 C13 C14 118.9(7) . . ?
C12 C13 H13A 120.6 . . ?
C14 C13 H13A 120.6 . . ?
C22 C14 C13 117.6(8) . . ?
C22 C14 C15 120.6(8) . . ?
C13 C14 C15 121.8(8) . . ?
C16 C15 C14 120.1(9) . . ?
C16 C15 H15A 120.0 . . ?
C14 C15 H15A 120.0 . . ?
C15 C16 C17 121.3(8) . . ?
C15 C16 H16A 119.4 . . ?
C17 C16 H16A 119.4 . . ?
C21 C17 C18 117.3(8) . . ?
C21 C17 C16 119.8(9) . . ?
C18 C17 C16 122.8(8) . . ?
C19 C18 C17 119.1(7) . . ?
C19 C18 H18A 120.5 . . ?
C17 C18 H18A 120.5 . . ?
C18 C19 C20 119.2(8) . . ?
C18 C19 H19A 120.4 . . ?
C20 C19 H19A 120.4 . . ?
N7 C20 C19 122.8(7) . . ?
N7 C20 C23 116.0(6) . . ?
C19 C20 C23 121.1(7) . . ?
N7 C21 C17 124.0(8) . . ?
N7 C21 C22 116.8(6) . . ?
C17 C21 C22 119.1(7) . . ?
N6 C22 C14 124.2(7) . . ?
N6 C22 C21 116.7(6) . . ?
C14 C22 C21 119.1(7) . . ?
N8 C23 C20 117.3(7) . . ?
N8 C23 H23A 121.3 . . ?
C20 C23 H23A 121.3 . . ?
N9 C24 O2 124.6(6) . . ?
N9 C24 C25 118.7(6) . . ?
O2 C24 C25 116.7(6) . . ?
N10 C25 C26 111.7(6) . . ?
N10 C25 C24 117.3(6) . . ?
C26 C25 C24 131.0(6) . . ?
C27 C26 C25 104.2(6) . . ?
C27 C26 H26A 127.9 . . ?
C25 C26 H26A 127.9 . . ?
N11 C27 C26 106.7(7) . . ?
N11 C27 C28 122.0(7) . . ?
C26 C27 C28 131.3(7) . . ?
N12 C28 C29 123.2(9) . . ?
N12 C28 C27 113.9(8) . . ?
C29 C28 C27 122.9(8) . . ?
C28 C29 C30 118.8(9) . . ?
C28 C29 H29A 120.6 . . ?
C30 C29 H29A 120.6 . . ?
C29 C30 C31 119.1(9) . . ?
C29 C30 H30A 120.4 . . ?
C31 C30 H30A 120.4 . . ?
C32 C31 C30 117.9(9) . . ?
C32 C31 H31A 121.0 . . ?
C30 C31 H31A 121.0 . . ?
N12 C32 C31 124.3(11) . . ?
N12 C32 H32A 117.8 . . ?
C31 C32 H32A 117.8 . . ?
N1S O1S Eu1 96.5(5) . . ?
O2S N1S O1S 121.7(5) . . ?
O2S N1S O1S 121.7(5) . 2_665 ?
O1S N1S O1S 116.6(9) . 2_665 ?
N1SA O1SA Eu2 98.4(5) . . ?
N1SA O2SA Eu2 98.9(5) . . ?
O3SA N1SA O2SA 121.9(8) . . ?
O3SA N1SA O1SA 124.4(8) . . ?
O2SA N1SA O1SA 113.7(7) . . ?
N1SB O2SB Eu2 97.4(5) . . ?
N1SB O3SB Eu2 96.3(5) . . ?
O1SB N1SB O2SB 122.6(9) . . ?
O1SB N1SB O3SB 122.9(9) . . ?
O2SB N1SB O3SB 114.5(7) . . ?
C1SS N1SS C2SS 123(3) . . ?
C1SS N1SS C3SS 118(2) . . ?
C2SS N1SS C3SS 119(2) . . ?
O1SS C1SS N1SS 128(2) . . ?
O1SS C1SS H1SA 115.9 . . ?
N1SS C1SS H1SA 115.9 . . ?
N1SS C2SS H2SA 109.5 . . ?
N1SS C2SS H2SB 109.5 . . ?
H2SA C2SS H2SB 109.5 . . ?
N1SS C2SS H2SC 109.5 . . ?
H2SA C2SS H2SC 109.5 . . ?
H2SB C2SS H2SC 109.5 . . ?
N1SS C3SS H3SA 109.5 . . ?
N1SS C3SS H3SB 109.5 . . ?
H3SA C3SS H3SB 109.5 . . ?
N1SS C3SS H3SC 109.5 . . ?
H3SA C3SS H3SC 109.5 . . ?
H3SB C3SS H3SC 109.5 . . ?

loop_
_geom_bond_atom_site_label_1
_geom_bond_atom_site_label_2
_geom_bond_distance
_geom_bond_site_symmetry_2
_geom_bond_publ_flag
Eu1 O2 2.413(5) . ?
Eu1 O2 2.413(5) 2_665 ?
Eu1 O1 2.502(4) . ?
Eu1 O1 2.502(4) 2_665 ?
Eu1 O1S 2.527(6) 2_665 ?
Eu1 O1S 2.527(6) . ?
Eu1 N3 2.576(6) 2_665 ?
Eu1 N3 2.576(6) . ?
Eu1 N10 2.617(6) 2_665 ?
Eu1 N10 2.617(6) . ?
Eu1 Eu2 4.1892(5) 2_665 ?
Eu2 O1 2.444(4) . ?
Eu2 O2 2.459(5) . ?
Eu2 O2SB 2.472(6) . ?
Eu2 O3SB 2.492(7) . ?
Eu2 O1SA 2.515(7) . ?
Eu2 O2SA 2.519(6) . ?
Eu2 N5 2.557(6) . ?
Eu2 N8 2.575(6) . ?
Eu2 N6 2.650(6) . ?
Eu2 N7 2.653(6) . ?
O1 C9 1.287(8) . ?
O2 C24 1.312(8) . ?
N1 C1 1.345(11) . ?
N1 C5 1.350(10) . ?
N2 C6 1.352(9) . ?
N2 N3 1.354(8) . ?
N2 H2A 0.8800 . ?
N3 C8 1.329(9) . ?
N4 C9 1.313(8) . ?
N4 N5 1.393(8) . ?
N5 C10 1.294(9) . ?
N6 C11 1.331(10) . ?
N6 C22 1.347(9) . ?
N7 C20 1.343(9) . ?
N7 C21 1.347(9) . ?
N8 C23 1.290(9) . ?
N8 N9 1.385(9) . ?
N9 C24 1.303(8) . ?
N10 C25 1.335(9) . ?
N10 N11 1.340(8) . ?
N11 C27 1.357(10) . ?
N11 H11A 0.8800 . ?
N12 C32 1.337(14) . ?
N12 C28 1.351(12) . ?
C1 C2 1.383(14) . ?
C1 H1B 0.9500 . ?
C2 C3 1.372(14) . ?
C2 H2B 0.9500 . ?
C3 C4 1.387(11) . ?
C3 H3A 0.9500 . ?
C4 C5 1.392(11) . ?
C4 H4B 0.9500 . ?
C5 C6 1.463(10) . ?
C6 C7 1.389(10) . ?
C7 C8 1.405(9) . ?
C7 H7A 0.9500 . ?
C8 C9 1.473(9) . ?
C10 C11 1.453(11) . ?
C10 H10A 0.9500 . ?
C11 C12 1.416(10) . ?
C12 C13 1.371(14) . ?
C12 H12B 0.9500 . ?
C13 C14 1.402(13) . ?
C13 H13A 0.9500 . ?
C14 C22 1.394(10) . ?
C14 C15 1.444(13) . ?
C15 C16 1.348(16) . ?
C15 H15A 0.9500 . ?
C16 C17 1.440(13) . ?
C16 H16A 0.9500 . ?
C17 C21 1.403(10) . ?
C17 C18 1.412(14) . ?
C18 C19 1.377(12) . ?
C18 H18A 0.9500 . ?
C19 C20 1.407(9) . ?
C19 H19A 0.9500 . ?
C20 C23 1.451(11) . ?
C21 C22 1.459(11) . ?
C23 H23A 0.9500 . ?
C24 C25 1.454(9) . ?
C25 C26 1.401(10) . ?
C26 C27 1.392(10) . ?
C26 H26A 0.9500 . ?
C27 C28 1.474(12) . ?
C28 C29 1.360(12) . ?
C29 C30 1.381(12) . ?
C29 H29A 0.9500 . ?
C30 C31 1.382(15) . ?
C30 H30A 0.9500 . ?
C31 C32 1.363(17) . ?
C31 H31A 0.9500 . ?
C32 H32A 0.9500 . ?
O1S N1S 1.263(8) . ?
O2S N1S 1.227(12) . ?
O1SA N1SA 1.260(9) . ?
O2SA N1SA 1.235(9) . ?
O3SA N1SA 1.205(10) . ?
O1SB N1SB 1.211(9) . ?
O2SB N1SB 1.282(10) . ?
O3SB N1SB 1.290(11) . ?
O1SS C1SS 1.23(2) . ?
N1SS C1SS 1.33(3) . ?
N1SS C2SS 1.45(3) . ?
N1SS C3SS 1.67(4) . ?
C1SS H1SA 0.9500 . ?
C2SS H2SA 0.9800 . ?
C2SS H2SB 0.9800 . ?
C2SS H2SC 0.9800 . ?
C3SS H3SA 0.9800 . ?
C3SS H3SB 0.9800 . ?
C3SS H3SC 0.9800 . ?
